data_7009614
loop_
_publ_author_name
'Kepert, Christopher M.'
'Deacon, Glen B.'
'Spiccia, Leone'
'Fallon, Gary D.'
'Skelton, Brian W.'
'White, Allan H.'

_publ_section_title
;
 A facile and benign synthesis of binuclear ruthenium(I)
 &#x201C;sawhorse&#x201D; complexes
;
_journal_issue 16
_journal_name_full 'Journal of the Chemical Society, Dalton Transactions'
_journal_page_first 2867
_journal_paper_doi 10.1039/b002304n
_journal_year 2000
_chemical_formula_analytical 'C20 H20 N2 O8 Ru2'
_chemical_formula_sum 'C20 H20 N2 O8 Ru2'
_chemical_formula_weight 618.53
_space_group_IT_number 4
_symmetry_cell_setting monoclinic
_symmetry_space_group_name_Hall 'P 2yb'
_symmetry_space_group_name_H-M 'P 1 21 1'
_audit_creation_date 97-07-08
_audit_creation_method from_xtal_archive_file_using_CIFIO
_cell_angle_alpha 90.00000
_cell_angle_beta 111.57(4)
_cell_angle_gamma 90.00000
_cell_formula_units_Z 4
_cell_length_a 11.063(7)
_cell_length_b 15.445(5)
_cell_length_c 15.110(4)
_cell_measurement_reflns_used 10
_cell_measurement_temperature 293
_cell_measurement_theta_max 16.0
_cell_measurement_theta_min 14.9
_cell_volume 2401.0(19)
_computing_cell_refinement 'Enraf Nonius Software'
_computing_data_collection 'Enraf Nonius Software'
_computing_data_reduction xtal_ADDREF_ABSORB_SORTRF
_computing_molecular_graphics xtal
_computing_publication_material xtal_BONDLA_CIFIO
_computing_structure_refinement xtal_CRYLSQ
_computing_structure_solution xtal
_diffrn_ambient_temperature 293
_diffrn_measurement_device CAD4
_diffrn_measurement_method 2theta/theta
_diffrn_radiation_detector single_counter
_diffrn_radiation_monochromator graphite
_diffrn_radiation_source 'sealed tube'
_diffrn_radiation_type Mo-K\a
_diffrn_radiation_wavelength 0.71073
_diffrn_reflns_av_R_equivalents 0.0935
_diffrn_reflns_av_sigmaI/netI 0
_diffrn_reflns_limit_h_max 12
_diffrn_reflns_limit_h_min -13
_diffrn_reflns_limit_k_max 18
_diffrn_reflns_limit_k_min 0
_diffrn_reflns_limit_l_max 17
_diffrn_reflns_limit_l_min 0
_diffrn_reflns_number 8760
_diffrn_reflns_theta_max 25.00
_diffrn_reflns_theta_min 1.45
_diffrn_standards_decay_% 0
_diffrn_standards_interval_time 60
_diffrn_standards_number 10
_exptl_absorpt_coefficient_mu 1.3
_exptl_absorpt_correction_T_max 0.81
_exptl_absorpt_correction_T_min 0.69
_exptl_absorpt_correction_type gaussian
_exptl_absorpt_process_details 'XTAL absorb'
_exptl_crystal_colour yellow
_exptl_crystal_density_diffrn 1.711
_exptl_crystal_description prism
_exptl_crystal_F_000 1224
_exptl_crystal_size_max 0.85
_exptl_crystal_size_mid 0.50
_exptl_crystal_size_min 0.20
_refine_diff_density_max 1.214
_refine_diff_density_min -1.388
_refine_ls_abs_structure_details none
_refine_ls_extinction_coef 2115(184)
_refine_ls_extinction_expression Eq22_p292_"Cryst._Comp."_Munksgaard_1970
_refine_ls_extinction_method Zachariasen
_refine_ls_goodness_of_fit_all 1.299
_refine_ls_goodness_of_fit_ref 1.19
_refine_ls_hydrogen_treatment noref
_refine_ls_matrix_type atomblock
_refine_ls_number_constraints 0
_refine_ls_number_parameters 580
_refine_ls_number_reflns 3456
_refine_ls_number_restraints 0
_refine_ls_R_factor_all .063
_refine_ls_R_factor_gt .051
_refine_ls_shift/su_max .051
_refine_ls_shift/su_mean .008
_refine_ls_structure_factor_coef F
_refine_ls_weighting_scheme sigma
_refine_ls_wR_factor_all .068
_refine_ls_wR_factor_ref .058
_reflns_d_resolution_high .842
_reflns_d_resolution_low 14.012
_reflns_limit_h_max 12
_reflns_limit_h_min -13
_reflns_limit_k_max 18
_reflns_limit_k_min 0
_reflns_limit_l_max 17
_reflns_limit_l_min 0
_reflns_number_gt 3456
_reflns_number_total 4382
_reflns_threshold_expression 'I >3.000 sigma(I)'
_cod_data_source_file b002304n.txt
_cod_data_source_block ck387
_cod_original_cell_volume 2401(2)
_cod_original_sg_symbol_Hall p_2yb
_cod_original_sg_symbol_H-M p_1_21_1
_cod_database_code 7009614

loop_
_symmetry_equiv_pos_as_xyz
+x,+y,+z
-x,1/2+y,-z

loop_
_atom_site_aniso_label
_atom_site_aniso_U_11
_atom_site_aniso_U_22
_atom_site_aniso_U_33
_atom_site_aniso_U_12
_atom_site_aniso_U_13
_atom_site_aniso_U_23
Ru11 .0278(6) .0451(7) .0534(8) -.0002(6) .0175(6) -.0021(7)
Ru12 .0280(6) .0508(8) .0514(8) -.0014(7) .0174(6) -.0040(7)
Ru21 .0278(6) .0488(8) .0536(8) -.0025(6) .0178(6) -.0010(7)
Ru22 .0269(6) .0425(7) .0534(8) -.0005(6) .0177(6) .0015(7)
C111 .036(9) .066(12) .050(11) .024(9) .008(8) -.023(9)
O111 .064(10) .073(10) .118(13) .016(8) .041(9) .039(10)
C112 .018(7) .053(11) .057(11) -.013(7) -.002(7) .009(9)
O112 .059(9) .078(10) .093(11) -.027(8) .042(8) -.045(9)
C121 .021(8) .062(12) .101(16) -.011(8) .025(9) -.035(12)
O121 .082(11) .103(13) .096(12) .009(10) .040(10) .051(11)
C122 .033(9) .070(13) .049(10) -.030(9) .002(8) .010(9)
O122 .068(10) .065(10) .121(13) -.005(8) .050(10) -.040(9)
O1011 .047(8) .054(8) .078(9) .008(6) .025(7) .026(7)
O1012 .030(6) .065(9) .059(8) -.003(6) .013(6) .018(7)
C1011 .073(13) .048(11) .046(10) -.012(10) .023(10) -.002(9)
C1012 .058(14) .088(18) .11(2) .006(13) .029(14) .048(16)
O1021 .026(6) .069(8) .060(8) -.010(6) .015(6) -.025(7)
O1022 .043(7) .068(9) .068(8) -.017(6) .023(6) -.039(7)
C1021 .050(11) .061(13) .055(11) .009(9) .024(9) -.013(9)
C1022 .10(2) .11(2) .16(3) .004(18) .09(2) -.05(2)
N1101 .033(7) .053(9) .053(9) -.003(6) .015(6) -.004(7)
C1102 .041(10) .052(11) .068(13) .008(9) .015(9) -.002(10)
C1103 .044(10) .071(14) .055(11) .019(10) .008(9) -.011(10)
C11031 .080(17) .088(18) .11(2) .016(15) .030(15) -.002(16)
C1104 .041(11) .097(17) .066(14) .015(11) .010(10) -.021(13)
C1105 .038(11) .10(2) .101(17) -.008(12) .027(11) -.030(15)
C1106 .039(10) .064(12) .065(12) -.009(9) .025(9) -.019(10)
N1201 .047(9) .065(10) .060(10) -.014(8) .033(8) -.016(8)
C1202 .042(10) .12(2) .048(11) .020(13) .015(8) -.005(13)
C1203 .042(12) .14(2) .071(15) -.009(14) .020(11) -.027(16)
C12031 .041(12) .27(5) .10(2) .01(2) .025(13) -.05(3)
C1204 .071(16) .18(3) .088(18) -.03(2) .043(14) -.03(2)
C1205 .084(18) .12(2) .13(2) -.045(17) .066(17) -.03(2)
C1206 .055(13) .095(17) .11(2) -.027(14) .042(14) -.022(17)
C211 .014(8) .060(12) .073(13) -.004(8) .004(8) -.013(10)
O211 .055(9) .096(12) .123(14) -.011(9) .039(9) -.028(11)
C212 .015(8) .061(12) .089(15) .006(8) .015(9) .024(11)
O212 .061(10) .106(13) .137(16) .008(10) .043(10) .049(12)
C221 .053(11) .039(10) .069(13) -.009(8) .039(10) -.016(9)
O221 .057(9) .071(10) .107(12) -.016(7) .051(9) -.029(9)
C222 .012(7) .054(10) .067(11) -.010(7) .010(7) -.015(9)
O222 .048(8) .077(10) .085(10) .012(7) .029(7) .022(8)
O2011 .020(6) .073(9) .065(8) -.009(6) .006(6) -.004(7)
O2012 .039(7) .053(8) .070(8) -.005(6) .020(6) -.017(7)
C2011 .054(11) .057(11) .062(12) .006(9) .034(10) -.003(10)
C2012 .069(16) .082(17) .14(2) -.009(13) .027(16) -.077(17)
O2021 .036(7) .082(10) .050(7) .004(7) .008(6) .005(7)
O2022 .024(6) .067(9) .078(9) -.011(6) .014(6) .006(7)
C2021 .042(10) .053(11) .057(11) .001(9) .022(9) .004(9)
C2022 .079(16) .089(18) .11(2) .007(13) .062(15) .029(15)
N2101 .035(8) .071(11) .056(9) .001(8) .021(7) -.006(9)
C2102 .038(10) .077(14) .063(12) .009(10) .026(9) .011(11)
C2103 .043(11) .101(17) .048(11) .007(11) .020(9) -.009(11)
C21031 .044(12) .16(3) .087(17) .047(15) .026(12) .029(18)
C2104 .020(9) .14(2) .13(2) -.015(13) .029(12) -.02(2)
C2105 .036(11) .13(2) .11(2) -.014(14) .019(12) -.008(19)
C2106 .036(11) .084(15) .111(18) -.017(11) .035(12) .004(14)
N2201 .035(8) .054(9) .050(9) -.002(7) .020(7) .005(7)
C2202 .031(9) .060(11) .062(11) -.001(9) .020(8) .008(10)
C2203 .038(9) .067(12) .038(9) -.003(9) .012(8) .013(9)
C22031 .025(9) .14(2) .095(16) .012(12) .027(10) .029(16)
C2204 .050(11) .081(16) .066(13) -.027(11) .026(10) -.005(11)
C2205 .047(11) .072(14) .083(15) -.005(10) .029(11) .011(12)
C2206 .045(10) .049(11) .067(12) .002(9) .021(9) -.000(10)

loop_
_atom_site_label
_atom_site_fract_x
_atom_site_fract_y
_atom_site_fract_z
_atom_site_U_iso_or_equiv
_atom_site_thermal_displace_type
_atom_site_calc_flag
_atom_site_calc_attached_atom
Ru11 .86389(12) .00000 .60243(10) .0414(6) Uani ? ?
Ru12 .60425(12) -.01235(10) .53160(10) .0426(6) Uani ? ?
Ru21 .60407(13) -.18815(10) 1.02619(10) .0426(6) Uani ? ?
Ru22 .86128(12) -.16172(10) 1.09149(10) .0401(6) Uani ? ?
C111 .8725(16) .0875(13) .5286(12) .053(10) Uani ? ?
O111 .8784(14) .1473(10) .4796(12) .083(10) Uani ? ?
C112 .8635(14) .0771(12) .6900(13) .047(9) Uani ? ?
O112 .8580(13) .1266(10) .7478(11) .072(9) Uani ? ?
C121 .5765(16) .0629(13) .4376(16) .060(11) Uani ? ?
O121 .5584(16) .1158(12) .3775(12) .091(11) Uani ? ?
C122 .5746(16) .0756(13) .6002(13) .054(10) Uani ? ?
O122 .5523(14) .1345(9) .6410(12) .080(9) Uani ? ?
O1011 .8522(12) -.1053(9) .6873(10) .059(7) Uani ? ?
O1012 .6344(10) -.1038(8) .6426(8) .052(7) Uani ? ?
C1011 .744(2) -.1341(12) .6858(13) .056(10) Uani ? ?
C1012 .755(2) -.2152(17) .7518(19) .087(15) Uani ? ?
O1021 .8544(10) -.0953(9) .4985(9) .052(6) Uani ? ?
O1022 .6416(11) -.1172(9) .4570(9) .059(7) Uani ? ?
C1021 .7558(18) -.1364(13) .4588(13) .054(10) Uani ? ?
C1022 .755(3) -.217(2) .399(2) .11(2) Uani ? ?
N1101 1.0773(13) -.0299(9) .6523(10) .047(7) Uani ? ?
C1102 1.1180(17) -.1095(12) .6678(14) .055(10) Uani ? ?
C1103 1.2443(18) -.1376(14) .6930(13) .059(10) Uani ? ?
C11031 1.286(3) -.2277(18) .711(2) .092(16) Uani ? ?
C1104 1.3357(18) -.0698(16) .7003(15) .071(13) Uani ? ?
C1105 1.2987(19) .0128(17) .6870(17) .080(14) Uani ? ?
C1106 1.1617(17) .0319(13) .6597(14) .054(10) Uani ? ?
N1201 .4051(14) -.0655(10) .4773(11) .054(8) Uani ? ?
C1202 .2988(18) -.0151(18) .4487(13) .071(12) Uani ? ?
C1203 .171(2) -.048(2) .4164(16) .086(15) Uani ? ?
C12031 .062(2) .012(3) .384(2) .14(2) Uani ? ?
C1204 .165(2) -.135(2) .4208(19) .11(2) Uani ? ?
C1205 .265(3) -.188(2) .445(2) .103(18) Uani ? ?
C1206 .389(2) -.1501(18) .4757(18) .085(14) Uani ? ?
C211 .6040(14) -.2707(13) .9397(14) .053(9) Uani ? ?
O211 .6025(14) -.3241(12) .8844(13) .089(10) Uani ? ?
C212 .6145(15) -.2736(13) 1.1132(15) .056(10) Uani ? ?
O212 .6156(15) -.3289(13) 1.1638(14) .100(11) Uani ? ?
C221 .8946(18) -.2494(11) 1.0223(14) .049(9) Uani ? ?
O221 .9243(13) -.3055(10) .9871(11) .073(9) Uani ? ?
C222 .8937(13) -.2338(12) 1.1938(13) .046(9) Uani ? ?
O222 .9102(13) -.2788(10) 1.2570(10) .069(8) Uani ? ?
O2011 .6067(10) -.0874(9) 1.1198(9) .056(7) Uani ? ?
O2012 .8195(11) -.0573(8) 1.1666(9) .054(7) Uani ? ?
C2011 .7030(18) -.0438(13) 1.1644(14) .054(10) Uani ? ?
C2012 .690(2) .0326(17) 1.224(2) .101(16) Uani ? ?
O2021 .6000(11) -.0857(10) .9331(9) .058(7) Uani ? ?
O2022 .8165(11) -.0733(9) .9782(10) .058(7) Uani ? ?
C2021 .7023(17) -.0493(12) .9308(13) .049(9) Uani ? ?
C2022 .678(2) .0269(17) .8623(19) .084(15) Uani ? ?
N2101 .3887(13) -.1687(10) .9752(10) .053(8) Uani ? ?
C2102 .3391(17) -.0915(14) .9580(14) .058(11) Uani ? ?
C2103 .2092(18) -.0721(16) .9281(13) .063(12) Uani ? ?
C21031 .160(2) .020(2) .9084(17) .097(17) Uani ? ?
C2104 .1260(18) -.141(2) .916(2) .096(16) Uani ? ?
C2105 .179(2) -.225(2) .9379(19) .094(16) Uani ? ?
C2106 .3082(18) -.2354(16) .9633(18) .074(13) Uani ? ?
N2201 1.0561(13) -.1021(10) 1.1398(10) .045(7) Uani ? ?
C2202 1.1635(15) -.1492(13) 1.1711(13) .050(9) Uani ? ?
C2203 1.2891(16) -.1165(13) 1.1988(12) .048(9) Uani ? ?
C22031 1.4060(17) -.1762(19) 1.2351(17) .085(15) Uani ? ?
C2204 1.3011(18) -.0273(14) 1.1961(14) .064(12) Uani ? ?
C2205 1.187(2) .0248(14) 1.1619(16) .066(12) Uani ? ?
C2206 1.0742(17) -.0174(12) 1.1377(13) .053(10) Uani ? ?
H1012a .67539 -.24855 .73550 .14000 Uiso ? ?
H1012b .82566 -.25068 .76772 .14000 Uiso ? ?
H1012c .75243 -.19026 .81182 .14000 Uiso ? ?
H1022a .84740 -.23015 .41146 .13800 Uiso ? ?
H1022b .71098 -.26254 .40330 .13800 Uiso ? ?
H1022c .72347 -.19635 .33128 .13800 Uiso ? ?
H1102 1.05526 -.15454 .65861 .07500 Uiso ? ?
H11031a 1.37504 -.23995 .73348 .13400 Uiso ? ?
H11031b 1.24706 -.26111 .64994 .13400 Uiso ? ?
H11031c 1.24883 -.25501 .75288 .13400 Uiso ? ?
H1104 1.42606 -.08040 .70662 .08000 Uiso ? ?
H1105 1.35706 .06172 .69794 .08500 Uiso ? ?
H1106 1.13916 .09031 .64666 .06800 Uiso ? ?
H1202 .30480 .05366 .44203 .09500 Uiso ? ?
H12031a .07327 .06286 .34676 .15000 Uiso ? ?
H12031b -.02584 -.00853 .34580 .15000 Uiso ? ?
H12031c .04430 .03808 .43576 .15000 Uiso ? ?
H1204 .06983 -.16335 .40596 .12600 Uiso ? ?
H1205 .25213 -.25054 .44336 .14500 Uiso ? ?
H1206 .46289 -.19422 .50190 .11800 Uiso ? ?
H2012a .72445 .08700 1.21298 .12400 Uiso ? ?
H2012b .59601 .04575 1.21179 .12400 Uiso ? ?
H2012c .71857 .01989 1.28660 .12400 Uiso ? ?
H2022a .62221 .06653 .87162 .10000 Uiso ? ?
H2022b .65647 .00646 .80194 .10000 Uiso ? ?
H2022c .76633 .05362 .88290 .10000 Uiso ? ?
H2102 .39509 -.03995 .97525 .06100 Uiso ? ?
H2104 .03837 -.14268 .90362 .10500 Uiso ? ?
H2105 .11646 -.27080 .92534 .11200 Uiso ? ?
H2106 .34670 -.30028 .97282 .08500 Uiso ? ?
H2202 1.15821 -.20849 1.18329 .05500 Uiso ? ?
H2204 1.38547 -.00386 1.21456 .07900 Uiso ? ?
H2205 1.19826 .08586 1.16143 .07300 Uiso ? ?
H2206 .99041 .01726 1.10723 .07200 Uiso ? ?
H21031a .06699 .02241 .88790 .16000 Uiso ? ?
H21031b .18360 .04640 .85869 .16000 Uiso ? ?
H21031c .19654 .05468 .96411 .16000 Uiso ? ?
H22031a 1.48476 -.14599 1.25898 .12000 Uiso ? ?
H22031c 1.40890 -.21161 1.18074 .12000 Uiso ? ?
H22031b 1.40027 -.21663 1.28079 .12000 Uiso ? ?

loop_
_atom_type_symbol
_atom_type_description
_atom_type_oxidation_number
_atom_type_number_in_cell
_atom_type_scat_dispersion_real
_atom_type_scat_dispersion_imag
_atom_type_scat_source
Ru ? 0 8 -1.42 .836 Int_Tables_Vol_IV_Tables_2.2B_and_2.3.1
C ? 0 80 .002 .002 Int_Tables_Vol_IV_Tables_2.2B_and_2.3.1
H ? 0 80 0 0 Int_Tables_Vol_IV_Tables_2.2B_and_2.3.1
N ? 0 8 .004 .003 Int_Tables_Vol_IV_Tables_2.2B_and_2.3.1
O ? 0 32 .008 .006 Int_Tables_Vol_IV_Tables_2.2B_and_2.3.1

loop_
_diffrn_attenuator_code
_diffrn_attenuator_scale
1 13.54

loop_
_geom_angle_atom_site_label_1
_geom_angle_atom_site_label_2
_geom_angle_atom_site_label_3
_geom_angle
_geom_angle_site_symmetry_1
_geom_angle_site_symmetry_2
_geom_angle_site_symmetry_3
_geom_angle_publ_flag
Ru12 Ru11 C111 95.8(5) . . . ?
Ru12 Ru11 C112 92.8(5) . . . ?
Ru12 Ru11 O1011 83.8(3) . . . ?
Ru12 Ru11 O1021 84.3(3) . . . ?
Ru12 Ru11 N1101 163.7(4) . . . ?
C111 Ru11 C112 88.4(9) . . . ?
C111 Ru11 O1011 178.8(6) . . . ?
C111 Ru11 O1021 93.6(7) . . . ?
C111 Ru11 N1101 94.3(7) . . . ?
C112 Ru11 O1011 92.7(7) . . . ?
C112 Ru11 O1021 176.7(7) . . . ?
C112 Ru11 N1101 100.2(6) . . . ?
O1011 Ru11 O1021 85.3(5) . . . ?
O1011 Ru11 N1101 85.9(5) . . . ?
O1021 Ru11 N1101 82.3(5) . . . ?
Ru11 Ru12 C121 96.8(5) . . . ?
Ru11 Ru12 C122 96.4(5) . . . ?
Ru11 Ru12 O1012 84.1(3) . . . ?
Ru11 Ru12 O1022 82.9(3) . . . ?
Ru11 Ru12 N1201 162.2(4) . . . ?
C121 Ru12 C122 87.2(10) . . . ?
C121 Ru12 O1012 178.9(6) . . . ?
C121 Ru12 O1022 94.9(8) . . . ?
C121 Ru12 N1201 95.2(7) . . . ?
C122 Ru12 O1012 93.2(7) . . . ?
C122 Ru12 O1022 177.7(7) . . . ?
C122 Ru12 N1201 97.2(7) . . . ?
O1012 Ru12 O1022 84.6(5) . . . ?
O1012 Ru12 N1201 83.8(5) . . . ?
O1022 Ru12 N1201 83.1(6) . . . ?
Ru22 Ru21 C211 95.2(5) . . . ?
Ru22 Ru21 C212 93.9(5) . . . ?
Ru22 Ru21 O2011 83.6(3) . . . ?
Ru22 Ru21 O2021 83.7(3) . . . ?
Ru22 Ru21 N2101 163.5(4) . . . ?
C211 Ru21 C212 89.7(9) . . . ?
C211 Ru21 O2011 176.3(8) . . . ?
C211 Ru21 O2021 93.0(8) . . . ?
C211 Ru21 N2101 97.3(6) . . . ?
C212 Ru21 O2011 93.9(8) . . . ?
C212 Ru21 O2021 176.5(6) . . . ?
C212 Ru21 N2101 97.0(7) . . . ?
O2011 Ru21 O2021 83.4(5) . . . ?
O2011 Ru21 N2101 83.2(5) . . . ?
O2021 Ru21 N2101 84.9(5) . . . ?
Ru21 Ru22 C221 95.0(6) . . . ?
Ru21 Ru22 C222 94.0(5) . . . ?
Ru21 Ru22 O2012 84.4(3) . . . ?
Ru21 Ru22 O2022 84.2(3) . . . ?
Ru21 Ru22 N2201 164.1(4) . . . ?
C221 Ru22 C222 90.9(8) . . . ?
C221 Ru22 O2012 177.7(7) . . . ?
C221 Ru22 O2022 93.0(7) . . . ?
C221 Ru22 N2201 96.9(7) . . . ?
C222 Ru22 O2012 91.4(7) . . . ?
C222 Ru22 O2022 175.9(7) . . . ?
C222 Ru22 N2201 96.3(6) . . . ?
O2012 Ru22 O2022 84.8(5) . . . ?
O2012 Ru22 N2201 83.3(5) . . . ?
O2022 Ru22 N2201 84.7(5) . . . ?
Ru11 C111 O111 179.2(18) . . . ?
Ru11 C112 O112 177.0(16) . . . ?
Ru12 C121 O121 177(2) . . . ?
Ru12 C122 O122 177.1(16) . . . ?
Ru11 O1011 C1011 121.9(11) . . . ?
Ru12 O1012 C1011 120.5(13) . . . ?
O1011 C1011 O1012 127.6(18) . . . ?
O1011 C1011 C1012 114.3(16) . . . ?
O1012 C1011 C1012 118(2) . . . ?
C1011 C1012 H1012a 113.9(19) . . . ?
C1011 C1012 H1012b 121(3) . . . ?
C1011 C1012 H1012c 104(2) . . . ?
H1012a C1012 H1012b 111(3) . . . ?
H1012a C1012 H1012c 96(3) . . . ?
H1012b C1012 H1012c 108(2) . . . ?
Ru11 O1021 C1021 121.2(14) . . . ?
Ru12 O1022 C1021 123.4(11) . . . ?
O1021 C1021 O1022 125.9(19) . . . ?
O1021 C1021 C1022 122(2) . . . ?
O1022 C1021 C1022 112.3(17) . . . ?
C1021 C1022 H1022a 106(2) . . . ?
C1021 C1022 H1022b 119(4) . . . ?
C1021 C1022 H1022c 105(2) . . . ?
H1022a C1022 H1022b 113(3) . . . ?
H1022a C1022 H1022c 102(3) . . . ?
H1022b C1022 H1022c 110(3) . . . ?
Ru11 N1101 C1102 120.4(12) . . . ?
Ru11 N1101 C1106 120.4(12) . . . ?
C1102 N1101 C1106 119.0(16) . . . ?
N1101 C1102 C1103 126.6(18) . . . ?
N1101 C1102 H1102 118.5(18) . . . ?
C1103 C1102 H1102 114.9(18) . . . ?
C1102 C1103 C11031 125(2) . . . ?
C1102 C1103 C1104 114.0(18) . . . ?
C11031 C1103 C1104 121(2) . . . ?
C1103 C11031 H11031a 118(3) . . . ?
C1103 C11031 H11031b 109(2) . . . ?
C1103 C11031 H11031c 111(3) . . . ?
H11031a C11031 H11031b 105(3) . . . ?
H11031a C11031 H11031c 108(3) . . . ?
H11031b C11031 H11031c 104(3) . . . ?
C1103 C1104 C1105 121(2) . . . ?
C1103 C1104 H1104 123(2) . . . ?
C1105 C1104 H1104 115(2) . . . ?
C1104 C1105 C1106 118(2) . . . ?
C1104 C1105 H1105 125(2) . . . ?
C1106 C1105 H1105 117(2) . . . ?
N1101 C1106 C1105 120.9(19) . . . ?
N1101 C1106 H1106 123.9(18) . . . ?
C1105 C1106 H1106 115(2) . . . ?
Ru12 N1201 C1202 122.7(15) . . . ?
Ru12 N1201 C1206 119.3(13) . . . ?
C1202 N1201 C1206 118.0(18) . . . ?
N1201 C1202 C1203 123(2) . . . ?
N1201 C1202 H1202 121.9(19) . . . ?
C1203 C1202 H1202 114(2) . . . ?
C1202 C1203 C12031 119(3) . . . ?
C1202 C1203 C1204 114(2) . . . ?
C12031 C1203 C1204 127(2) . . . ?
C1203 C12031 H12031a 116(3) . . . ?
C1203 C12031 H12031b 121(4) . . . ?
C1203 C12031 H12031c 113(2) . . . ?
H12031a C12031 H12031b 103(3) . . . ?
H12031a C12031 H12031c 103(4) . . . ?
H12031b C12031 H12031c 99(3) . . . ?
C1203 C1204 C1205 126(3) . . . ?
C1203 C1204 H1204 117(3) . . . ?
C1205 C1204 H1204 117(3) . . . ?
C1204 C1205 C1206 117(3) . . . ?
C1204 C1205 H1205 121(3) . . . ?
C1206 C1205 H1205 122(3) . . . ?
N1201 C1206 C1205 122(2) . . . ?
N1201 C1206 H1206 124(2) . . . ?
C1205 C1206 H1206 113(3) . . . ?
Ru21 C211 O211 179.0(17) . . . ?
Ru21 C212 O212 176.4(15) . . . ?
Ru22 C221 O221 173.7(15) . . . ?
Ru22 C222 O222 178.1(14) . . . ?
Ru21 O2011 C2011 124.8(14) . . . ?
Ru22 O2012 C2011 121.3(11) . . . ?
O2011 C2011 O2012 125(2) . . . ?
O2011 C2011 C2012 120(2) . . . ?
O2012 C2011 C2012 114.8(16) . . . ?
C2011 C2012 H2012a 116(3) . . . ?
C2011 C2012 H2012b 111(2) . . . ?
C2011 C2012 H2012c 112(2) . . . ?
H2012a C2012 H2012b 104(2) . . . ?
H2012a C2012 H2012c 111(2) . . . ?
H2012b C2012 H2012c 100(3) . . . ?
Ru21 O2021 C2021 123.3(10) . . . ?
Ru22 O2022 C2021 122.8(13) . . . ?
O2021 C2021 O2022 124.7(18) . . . ?
O2021 C2021 C2022 114.9(16) . . . ?
O2022 C2021 C2022 120.3(19) . . . ?
C2021 C2022 H2022a 112(3) . . . ?
C2021 C2022 H2022b 109(2) . . . ?
C2021 C2022 H2022c 101.4(18) . . . ?
H2022a C2022 H2022b 116(2) . . . ?
H2022a C2022 H2022c 108(2) . . . ?
H2022b C2022 H2022c 109(3) . . . ?
Ru21 N2101 C2102 120.7(12) . . . ?
Ru21 N2101 C2106 121.2(13) . . . ?
C2102 N2101 C2106 118.1(16) . . . ?
N2101 C2102 C2103 126(2) . . . ?
N2101 C2102 H2102 120.8(17) . . . ?
C2103 C2102 H2102 113(2) . . . ?
C2102 C2103 C21031 122(2) . . . ?
C2102 C2103 C2104 116(2) . . . ?
C21031 C2103 C2104 122(2) . . . ?
C2103 C21031 H21031a 111(3) . . . ?
C2103 C21031 H21031b 111(3) . . . ?
C2103 C21031 H21031c 110(2) . . . ?
H21031a C21031 H21031b 107(2) . . . ?
H21031a C21031 H21031c 109(3) . . . ?
H21031b C21031 H21031c 108(3) . . . ?
C2103 C2104 C2105 118.7(19) . . . ?
C2103 C2104 H2104 131(3) . . . ?
C2105 C2104 H2104 109(3) . . . ?
C2104 C2105 C2106 119(3) . . . ?
C2104 C2105 H2105 115(2) . . . ?
C2106 C2105 H2105 125(3) . . . ?
N2101 C2106 C2105 122(2) . . . ?
N2101 C2106 H2106 119.4(18) . . . ?
C2105 C2106 H2106 118(2) . . . ?
Ru22 N2201 C2202 121.9(12) . . . ?
Ru22 N2201 C2206 122.8(11) . . . ?
C2202 N2201 C2206 115.4(15) . . . ?
N2201 C2202 C2203 125.0(18) . . . ?
N2201 C2202 H2202 119.6(17) . . . ?
C2203 C2202 H2202 115.0(16) . . . ?
C2202 C2203 C22031 120.8(18) . . . ?
C2202 C2203 C2204 116.6(17) . . . ?
C22031 C2203 C2204 122.4(17) . . . ?
C2203 C22031 H22031a 113(2) . . . ?
C2203 C22031 H22031c 108.4(16) . . . ?
C2203 C22031 H22031b 113(2) . . . ?
H22031a C22031 H22031c 106(2) . . . ?
H22031a C22031 H22031b 110(2) . . . ?
H22031c C22031 H22031b 106(3) . . . ?
C2203 C2204 C2205 119.4(18) . . . ?
C2203 C2204 H2204 118(2) . . . ?
C2205 C2204 H2204 123(2) . . . ?
C2204 C2205 C2206 116(2) . . . ?
C2204 C2205 H2205 118(2) . . . ?
C2206 C2205 H2205 126(2) . . . ?
N2201 C2206 C2205 127.4(18) . . . ?
N2201 C2206 H2206 114.1(16) . . . ?
C2205 C2206 H2206 118.1(19) . . . ?

loop_
_geom_bond_atom_site_label_1
_geom_bond_atom_site_label_2
_geom_bond_distance
_geom_bond_site_symmetry_1
_geom_bond_site_symmetry_2
_geom_bond_publ_flag
Ru11 Ru12 2.678(2) . . ?
Ru11 C111 1.78(2) . . ?
Ru11 C112 1.78(2) . . ?
Ru11 O1011 2.104(14) . . ?
Ru11 O1021 2.126(13) . . ?
Ru11 N1101 2.247(13) . . ?
Ru12 C121 1.77(2) . . ?
Ru12 C122 1.81(2) . . ?
Ru12 O1012 2.123(13) . . ?
Ru12 O1022 2.099(14) . . ?
Ru12 N1201 2.207(15) . . ?
Ru21 Ru22 2.678(2) . . ?
Ru21 C211 1.83(2) . . ?
Ru21 C212 1.84(2) . . ?
Ru21 O2011 2.096(14) . . ?
Ru21 O2021 2.106(14) . . ?
Ru21 N2101 2.238(14) . . ?
Ru22 C221 1.83(2) . . ?
Ru22 C222 1.830(19) . . ?
Ru22 O2012 2.119(14) . . ?
Ru22 O2022 2.102(14) . . ?
Ru22 N2201 2.207(14) . . ?
C111 O111 1.20(3) . . ?
C112 O112 1.18(3) . . ?
C121 O121 1.18(3) . . ?
C122 O122 1.18(3) . . ?
O1011 C1011 1.27(3) . . ?
O1012 C1011 1.24(2) . . ?
C1011 C1012 1.58(3) . . ?
C1012 H1012a .97(2) . . ?
C1012 H1012b .91(2) . . ?
C1012 H1012c 1.00(3) . . ?
O1021 C1021 1.21(2) . . ?
O1022 C1021 1.29(2) . . ?
C1021 C1022 1.54(4) . . ?
C1022 H1022a .99(3) . . ?
C1022 H1022b .87(3) . . ?
C1022 H1022c 1.01(3) . . ?
N1101 C1102 1.30(2) . . ?
N1101 C1106 1.31(2) . . ?
C1102 C1103 1.38(3) . . ?
C1102 H1102 .96(2) . . ?
C1103 C11031 1.46(3) . . ?
C1103 C1104 1.43(3) . . ?
C11031 H11031a .94(3) . . ?
C11031 H11031b 1.01(3) . . ?
C11031 H11031c .97(3) . . ?
C1104 C1105 1.33(4) . . ?
C1104 H1104 .98(2) . . ?
C1105 C1106 1.45(3) . . ?
C1105 H1105 .97(2) . . ?
C1106 H1106 .94(2) . . ?
N1201 C1202 1.34(3) . . ?
N1201 C1206 1.32(3) . . ?
C1202 C1203 1.41(3) . . ?
C1202 H1202 1.07(3) . . ?
C1203 C12031 1.45(4) . . ?
C1203 C1204 1.35(5) . . ?
C12031 H12031a 1.00(4) . . ?
C12031 H12031b .98(2) . . ?
C12031 H12031c .97(3) . . ?
C1204 C1205 1.31(4) . . ?
C1204 H1204 1.08(3) . . ?
C1205 C1206 1.40(4) . . ?
C1205 H1205 .97(3) . . ?
C1206 H1206 1.03(2) . . ?
C211 O211 1.17(3) . . ?
C212 O212 1.14(3) . . ?
C221 O221 1.13(3) . . ?
C222 O222 1.14(2) . . ?
O2011 C2011 1.23(2) . . ?
O2012 C2011 1.29(3) . . ?
C2011 C2012 1.52(4) . . ?
C2012 H2012a .96(3) . . ?
C2012 H2012b 1.01(3) . . ?
C2012 H2012c .90(3) . . ?
O2021 C2021 1.28(2) . . ?
O2022 C2021 1.26(2) . . ?
C2021 C2022 1.52(3) . . ?
C2022 H2022a .92(3) . . ?
C2022 H2022b .91(3) . . ?
C2022 H2022c 1.00(2) . . ?
N2101 C2102 1.30(3) . . ?
N2101 C2106 1.33(3) . . ?
C2102 C2103 1.37(3) . . ?
C2102 H2102 .98(2) . . ?
C2103 C21031 1.52(4) . . ?
C2103 C2104 1.37(4) . . ?
C21031 H21031a .96(2) . . ?
C21031 H21031b .97(3) . . ?
C21031 H21031c .95(3) . . ?
C2104 C2105 1.41(4) . . ?
C2104 H2104 .92(2) . . ?
C2105 C2106 1.35(3) . . ?
C2105 H2105 .96(3) . . ?
C2106 H2106 1.08(2) . . ?
N2201 C2202 1.32(2) . . ?
N2201 C2206 1.33(2) . . ?
C2202 C2203 1.39(2) . . ?
C2202 H2202 .94(2) . . ?
C2203 C22031 1.52(3) . . ?
C2203 C2204 1.39(3) . . ?
C22031 H22031a .94(2) . . ?
C22031 H22031c 1.00(3) . . ?
C22031 H22031b .95(3) . . ?
C2204 C2205 1.42(3) . . ?
C2204 H2204 .94(2) . . ?
C2205 C2206 1.34(3) . . ?
C2205 H2205 .95(2) . . ?
C2206 H2206 1.022(17) . . ?

loop_
_geom_contact_atom_site_label_1
_geom_contact_atom_site_label_2
_geom_contact_distance
_geom_contact_site_symmetry_1
_geom_contact_site_symmetry_2
_geom_contact_publ_flag
Ru11 O111 2.978(17) . . ?
Ru11 O112 2.958(16) . . ?
Ru11 C121 3.381(16) . . ?
Ru11 O121 4.211(15) . . ?
Ru11 C122 3.39(2) . . ?
Ru11 O122 4.245(18) . . ?
Ru11 O1012 3.243(13) . . ?
Ru11 C1011 2.98(2) . . ?
Ru11 O1022 3.191(12) . . ?
Ru11 C1021 2.944(18) . . ?
Ru11 C1102 3.114(18) . . ?
Ru11 C1106 3.122(19) . . ?
Ru11 O222 4.303(14) . 2_757 ?
Ru12 C111 3.36(2) . . ?
Ru12 O111 4.201(18) . . ?
Ru12 C112 3.289(15) . . ?
Ru12 O112 4.051(13) . . ?
Ru12 O121 2.955(18) . . ?
Ru12 O122 2.985(17) . . ?
Ru12 O1011 3.221(11) . . ?
Ru12 C1011 2.951(17) . . ?
Ru12 O1021 3.251(13) . . ?
Ru12 C1021 3.01(2) . . ?
Ru12 C1202 3.143(18) . . ?
Ru12 C1206 3.07(2) . . ?
Ru21 O211 2.99(2) . . ?
Ru21 O212 2.98(2) . . ?
Ru21 C221 3.37(2) . . ?
Ru21 O221 4.210(16) . . ?
Ru21 C222 3.348(13) . . ?
Ru21 O222 4.113(12) . . ?
Ru21 O2012 3.248(11) . . ?
Ru21 C2011 2.97(2) . . ?
Ru21 O2022 3.232(14) . . ?
Ru21 C2021 3.00(2) . . ?
Ru21 C2102 3.11(2) . . ?
Ru21 C2106 3.14(2) . . ?
Ru22 O112 4.549(14) . 2_747 ?
Ru22 C211 3.376(16) . . ?
Ru22 O211 4.206(16) . . ?
Ru22 C212 3.35(2) . . ?
Ru22 O212 4.18(2) . . ?
Ru22 O221 2.952(17) . . ?
Ru22 O222 2.971(16) . . ?
Ru22 O2011 3.212(13) . . ?
Ru22 C2011 3.00(2) . . ?
Ru22 O2021 3.220(11) . . ?
Ru22 C2021 2.977(17) . . ?
Ru22 C2202 3.115(16) . . ?
Ru22 C2206 3.130(19) . . ?
C111 C112 2.48(3) . . ?
C111 O112 3.43(3) . . ?
C111 C121 3.07(2) . . ?
C111 O121 3.41(2) . . ?
C111 O1021 2.85(2) . . ?
C111 N1101 2.97(2) . . ?
C111 C1106 3.20(2) . . ?
O111 C112 3.42(3) . . ?
O111 O112 4.15(3) . . ?
O111 C121 3.42(2) . . ?
O111 O121 3.34(2) . . ?
O111 O1021 3.77(2) . . ?
O111 C11031 3.39(3) . 2_756 ?
O111 C1106 3.76(2) . . ?
O111 C12031 3.57(4) . 1_655 ?
O111 C1204 3.79(4) . 2_656 ?
O111 C1205 3.41(4) . 2_656 ?
O111 O222 3.97(2) . 2_757 ?
O111 H11031b 2.400(15) . 2_756 ?
O111 H12031c 2.747(18) . 1_655 ?
O111 H1205 2.677(19) . 2_656 ?
C112 C122 2.98(2) . . ?
C112 O122 3.36(2) . . ?
C112 O1011 2.82(2) . . ?
C112 O1012 3.66(2) . . ?
C112 N1101 3.11(2) . . ?
C112 O222 3.22(2) . 2_757 ?
O112 C122 3.21(2) . . ?
O112 O122 3.17(2) . . ?
O112 O1011 3.69(2) . . ?
O112 O1012 4.291(18) . . ?
O112 O221 3.98(2) . 2_757 ?
O112 C222 3.35(2) . 2_757 ?
O112 O222 2.97(2) . 2_757 ?
O112 C2022 3.45(4) . . ?
O112 C21031 3.71(3) . 1_655 ?
O112 C2202 3.71(3) . 2_757 ?
O112 H2202 2.783(15) . 2_757 ?
C121 C122 2.47(3) . . ?
C121 O122 3.37(3) . . ?
C121 O1021 3.77(2) . . ?
C121 O1022 2.86(2) . . ?
C121 N1201 2.95(3) . . ?
O121 C122 3.36(3) . . ?
O121 O122 4.02(3) . . ?
O121 O1022 3.80(2) . . ?
O121 C11031 3.51(4) . 2_756 ?
O121 O211 3.81(2) . 2_656 ?
O121 C2012 3.41(4) . 1_554 ?
C122 O1012 2.87(2) . . ?
C122 N1201 3.03(2) . . ?
O122 O1012 3.79(2) . . ?
O122 O1022 4.38(2) . 2_656 ?
O122 C1105 3.65(3) . 1_455 ?
O122 O212 4.06(3) . 2_657 ?
O122 C2022 3.53(3) . . ?
O122 C22031 3.41(3) . 2_757 ?
O122 H22031b 2.550(15) . 2_757 ?
O1011 O1012 2.251(17) . . ?
O1011 C1012 2.40(3) . . ?
O1011 O1021 2.87(2) . . ?
O1011 O1022 3.408(16) . . ?
O1011 C1021 3.25(2) . . ?
O1011 N1101 2.97(2) . . ?
O1011 C1102 3.06(3) . . ?
O1011 C2104 3.70(2) . 1_655 ?
O1011 H1012b 2.621(14) . . ?
O1011 H1102 2.555(15) . . ?
O1012 C1012 2.42(3) . . ?
O1012 O1021 3.82(2) . . ?
O1012 O1022 2.84(2) . . ?
O1012 C1021 3.54(3) . . ?
O1012 C1104 3.75(3) . 1_455 ?
O1012 N1201 2.892(16) . . ?
O1012 C1206 3.04(2) . . ?
O1012 C2022 3.76(3) . . ?
O1012 H1012a 2.590(12) . . ?
O1012 H1012c 2.751(11) . . ?
O1012 H1206 2.666(11) . . ?
C1011 O1021 3.52(3) . . ?
C1011 O1022 3.23(2) . . ?
C1011 H1012a 2.16(2) . . ?
C1011 H1012b 2.183(18) . . ?
C1011 H1012c 2.06(2) . . ?
C1012 O211 3.49(4) . . ?
C1012 O221 3.63(3) . . ?
O1021 O1022 2.228(16) . . ?
O1021 C1022 2.41(3) . . ?
O1021 N1101 2.878(16) . . ?
O1021 C1102 3.100(19) . . ?
O1021 C12031 3.73(4) . 1_655 ?
O1021 H1022a 2.450(13) . . ?
O1021 H1102 2.770(10) . . ?
O1022 C1022 2.35(4) . . ?
O1022 N1201 2.86(2) . . ?
O1022 C1206 2.96(3) . . ?
O1022 C22031 3.53(2) . 1_454 ?
O1022 H1022b 2.597(14) . . ?
O1022 H1022c 2.681(15) . . ?
O1022 H1206 2.602(14) . . ?
C1021 H1022a 2.04(2) . . ?
C1021 H1022b 2.11(2) . . ?
C1021 H1022c 2.05(2) . . ?
C1022 O212 3.73(4) . 1_554 ?
C1022 O222 3.34(4) . 1_554 ?
N1101 C1103 2.39(2) . . ?
N1101 C1104 2.75(2) . . ?
N1101 C1105 2.40(3) . . ?
N1101 H1102 1.947(14) . . ?
N1101 H1106 1.992(15) . . ?
C1102 C11031 2.51(3) . . ?
C1102 C1104 2.36(3) . . ?
C1102 C1105 2.69(3) . . ?
C1102 C1106 2.25(3) . . ?
C1103 C1105 2.41(3) . . ?
C1103 C1106 2.76(3) . . ?
C1103 H1102 1.98(2) . . ?
C1103 H11031a 2.08(2) . . ?
C1103 H11031b 2.02(2) . . ?
C1103 H11031c 2.02(2) . . ?
C1103 H1104 2.14(2) . . ?
C11031 C1104 2.52(4) . . ?
C1104 C1106 2.38(3) . . ?
C1104 O2021 3.66(2) . 1_655 ?
C1104 H1105 2.05(2) . . ?
C1105 O212 3.22(3) . 2_757 ?
C1105 H1104 1.96(2) . . ?
C1105 H1106 2.03(2) . . ?
C1106 O212 3.60(2) . 2_757 ?
C1106 O222 3.39(3) . 2_757 ?
C1106 H1105 2.073(19) . . ?
N1201 C1203 2.42(3) . . ?
N1201 C1204 2.70(3) . . ?
N1201 C1205 2.38(3) . . ?
N1201 H1202 2.114(16) . . ?
N1201 H1206 2.079(16) . . ?
C1202 C12031 2.47(3) . . ?
C1202 C1204 2.31(4) . . ?
C1202 C1205 2.70(4) . . ?
C1202 C1206 2.28(4) . . ?
C1203 C1205 2.37(4) . . ?
C1203 C1206 2.74(3) . . ?
C1203 H1202 2.09(3) . . ?
C1203 H12031a 2.09(3) . . ?
C1203 H12031b 2.13(2) . . ?
C1203 H12031c 2.03(3) . . ?
C1203 H1204 2.08(3) . . ?
C12031 C1204 2.50(6) . . ?
C12031 O2012 3.56(3) . 1_454 ?
C1204 C1206 2.31(3) . . ?
C1204 O222 3.73(3) . 1_454 ?
C1204 H1205 2.00(4) . . ?
C1205 H1204 2.05(3) . . ?
C1205 H1206 2.04(3) . . ?
C1206 H1205 2.09(3) . . ?
C211 C212 2.58(3) . . ?
C211 O212 3.46(3) . . ?
C211 C221 3.01(2) . . ?
C211 O221 3.39(2) . . ?
C211 O2021 2.86(2) . . ?
C211 O2022 3.76(2) . . ?
C211 N2101 3.06(3) . . ?
O211 C212 3.50(3) . . ?
O211 O212 4.17(3) . . ?
O211 C221 3.34(2) . . ?
O211 O221 3.33(2) . . ?
O211 C2012 3.76(3) . 2_647 ?
O211 O2021 3.76(2) . . ?
O211 C2204 3.66(3) . 2_747 ?
O211 C2205 3.54(3) . 2_747 ?
C212 C222 2.94(2) . . ?
C212 O222 3.195(19) . . ?
C212 O2011 2.88(2) . . ?
C212 N2101 3.06(2) . . ?
O212 C222 3.29(2) . . ?
O212 O222 3.14(2) . . ?
O212 O2011 3.78(2) . . ?
O212 C22031 3.73(3) . 1_455 ?
O212 H1105 2.62(2) . 2_747 ?
C221 C222 2.61(3) . . ?
C221 O222 3.52(3) . . ?
C221 O2022 2.86(2) . . ?
C221 N2201 3.03(2) . . ?
O221 C222 3.45(3) . . ?
O221 O222 4.16(2) . . ?
O221 O2022 3.77(2) . . ?
O221 C21031 3.42(4) . 2_647 ?
O221 C2105 3.40(3) . 1_655 ?
O221 C2205 3.38(3) . 2_747 ?
O221 C2206 3.78(3) . 2_747 ?
O221 H2105 2.671(17) . 1_655 ?
O221 H2205 2.730(14) . 2_747 ?
O221 H21031c 2.779(16) . 2_647 ?
C222 O2011 3.72(2) . . ?
C222 O2012 2.83(2) . . ?
C222 N2201 3.02(2) . . ?
O222 O2012 3.68(2) . . ?
O222 H1022a 2.772(17) . 1_556 ?
O222 H1106 2.662(16) . 2_747 ?
O2011 O2012 2.243(16) . . ?
O2011 C2012 2.39(3) . . ?
O2011 O2021 2.79(2) . . ?
O2011 O2022 3.70(2) . . ?
O2011 C2021 3.44(3) . . ?
O2011 N2101 2.880(17) . . ?
O2011 C2102 3.070(19) . . ?
O2011 C22031 3.56(3) . 1_455 ?
O2011 H2012b 2.509(14) . . ?
O2011 H2102 2.651(10) . . ?
O2012 C2012 2.38(3) . . ?
O2012 O2021 3.498(16) . . ?
O2012 O2022 2.85(2) . . ?
O2012 C2021 3.32(2) . . ?
O2012 N2201 2.88(2) . . ?
O2012 C2206 3.07(3) . . ?
O2012 H12031b 2.724(12) . 1_656 ?
O2012 H2012a 2.665(13) . . ?
O2012 H2012c 2.728(15) . . ?
O2012 H2206 2.637(14) . . ?
C2011 O2021 3.32(2) . . ?
C2011 O2022 3.51(3) . . ?
C2011 H2012a 2.13(2) . . ?
C2011 H2012b 2.11(2) . . ?
C2011 H2012c 2.04(2) . . ?
O2021 O2022 2.244(16) . . ?
O2021 C2022 2.36(3) . . ?
O2021 N2101 2.93(2) . . ?
O2021 C2102 3.05(3) . . ?
O2021 H2022a 2.573(15) . . ?
O2021 H2022b 2.694(15) . . ?
O2021 H2102 2.666(14) . . ?
O2022 C2022 2.42(3) . . ?
O2022 N2201 2.903(16) . . ?
O2022 C2206 3.104(19) . . ?
O2022 H2022c 2.374(14) . . ?
O2022 H2206 2.588(12) . . ?
C2021 H2022a 2.050(18) . . ?
C2021 H2022b 2.016(19) . . ?
C2021 H2022c 1.98(2) . . ?
N2101 C2103 2.37(3) . . ?
N2101 C2104 2.74(2) . . ?
N2101 C2105 2.35(3) . . ?
N2101 H2102 1.990(16) . . ?
N2101 H2106 2.082(16) . . ?
C2102 C21031 2.52(3) . . ?
C2102 C2104 2.33(3) . . ?
C2102 C2105 2.66(4) . . ?
C2102 C2106 2.26(3) . . ?
C2103 C2105 2.40(4) . . ?
C2103 C2106 2.72(3) . . ?
C2103 H2102 1.98(2) . . ?
C2103 H2104 2.09(2) . . ?
C2103 H21031a 2.07(2) . . ?
C2103 H21031b 2.08(2) . . ?
C2103 H21031c 2.05(2) . . ?
C21031 C2104 2.52(5) . . ?
C2104 C2106 2.38(3) . . ?
C2104 H2105 2.02(3) . . ?
C2105 H2104 1.92(3) . . ?
C2105 H2106 2.09(3) . . ?
C2106 H2105 2.06(2) . . ?
N2201 C2203 2.41(2) . . ?
N2201 C2204 2.78(2) . . ?
N2201 C2205 2.39(3) . . ?
N2201 H2202 1.965(14) . . ?
N2201 H2206 1.976(15) . . ?
C2202 C22031 2.53(2) . . ?
C2202 C2204 2.36(3) . . ?
C2202 C2205 2.71(3) . . ?
C2202 C2206 2.24(3) . . ?
C2203 C2205 2.42(3) . . ?
C2203 C2206 2.69(3) . . ?
C2203 H2202 1.980(19) . . ?
C2203 H2204 2.01(2) . . ?
C2203 H22031a 2.067(17) . . ?
C2203 H22031c 2.06(2) . . ?
C2203 H22031b 2.078(17) . . ?
C22031 C2204 2.55(3) . . ?
C2204 C2206 2.34(3) . . ?
C2204 H2205 2.05(2) . . ?
C2205 H2204 2.09(2) . . ?
C2205 H2206 2.03(2) . . ?
C2206 H2205 2.047(19) . . ?

loop_
_geom_torsion_atom_site_label_1
_geom_torsion_atom_site_label_2
_geom_torsion_atom_site_label_3
_geom_torsion_atom_site_label_4
_geom_torsion
_geom_torsion_site_symmetry_1
_geom_torsion_site_symmetry_2
_geom_torsion_site_symmetry_3
_geom_torsion_site_symmetry_4
_geom_torsion_publ_flag
? ? ? ? ? ? ? ? ? ?

loop_
_reflns_scale_group_code
_reflns_scale_meas_F
? 4.1361
? 3.0635
? 3.4266
